data_2240501
loop_
_publ_author_name
'Shripanavar, Chetan Shrimandhar'
'Butcher, Ray J.'

_publ_section_title
;
 Crystal structure of
 (2<i>E</i>)-2-methoxyimino-2-{2-[(2-methylphenoxy)methyl]phenyl}-<i>N</i>'-(4-nitrobenzylidene)ethanohydrazide
;
_journal_coeditor_code HG5434
_journal_issue 4
_journal_name_full 'Acta Crystallographica Section E'
_journal_page_first 377
_journal_page_last 379
_journal_paper_doi 10.1107/S2056989015004569
_journal_volume 71
_journal_year 2015
_chemical_formula_iupac 'C24 H22 N4 O5'
_chemical_formula_moiety 'C24 H22 N4 O5'
_chemical_formula_sum 'C24 H22 N4 O5'
_chemical_formula_weight 446.45
_chemical_name_systematic
(2<i>E</i>)-2-Methoxyimino-2-{2-[(2-methylphenoxy)methyl]phenyl}-<i>N</i>'-(4-nitrobenzylidene)ethanohydrazide
_space_group_crystal_system monoclinic
_space_group_IT_number 14
_space_group_name_Hall '-P 2yn'
_space_group_name_H-M_alt 'P 1 21/n 1'
_symmetry_space_group_name_Hall '-P 2yn'
_symmetry_space_group_name_H-M 'P 1 21/n 1'
_atom_sites_solution_hydrogens mixed
_audit_creation_method SHELXL-2014
_cell_angle_alpha 90
_cell_angle_beta 95.803(2)
_cell_angle_gamma 90
_cell_formula_units_Z 8
_cell_length_a 7.6821(4)
_cell_length_b 23.2151(12)
_cell_length_c 25.1943(15)
_cell_measurement_reflns_used 9882
_cell_measurement_temperature 120(2)
_cell_measurement_theta_max 28.230
_cell_measurement_theta_min 2.390
_cell_volume 4470.1(4)
_computing_cell_refinement
;
SAINT (Bruker, 2005)
;
_computing_data_collection
;
APEX2 (Bruker, 2005)
;
_computing_data_reduction
;
SAINT (Bruker, 2005)
;
_computing_molecular_graphics
;
SHELXTL (Sheldrick, 2008)
;
_computing_publication_material
;
SHELXTL (Sheldrick, 2008)
;
_computing_structure_refinement
;
SHELXL2014 (Sheldrick, 2015)
;
_computing_structure_solution
;
SUPERFLIP (Palatinus & Chapuis 2007)
;
_diffrn_ambient_temperature 120(2)
_diffrn_measured_fraction_theta_full 0.997
_diffrn_measured_fraction_theta_max 0.992
_diffrn_measurement_device_type 'Bruker APEXII'
_diffrn_measurement_method '\w scans'
_diffrn_radiation_type MoK\a
_diffrn_radiation_wavelength 0.71073
_diffrn_reflns_av_R_equivalents 0.0305
_diffrn_reflns_limit_h_max 10
_diffrn_reflns_limit_h_min -10
_diffrn_reflns_limit_k_max 30
_diffrn_reflns_limit_k_min -30
_diffrn_reflns_limit_l_max 33
_diffrn_reflns_limit_l_min -33
_diffrn_reflns_number 34631
_diffrn_reflns_theta_full 25.500
_diffrn_reflns_theta_max 28.322
_diffrn_reflns_theta_min 2.392
_diffrn_standards_decay_% 0
_diffrn_standards_interval_count 0
_diffrn_standards_number 0
_exptl_absorpt_coefficient_mu 0.095
_exptl_absorpt_correction_T_max 0.7457
_exptl_absorpt_correction_T_min 0.6918
_exptl_absorpt_correction_type multi-scan
_exptl_absorpt_process_details
;
(SADABS; Sheldrick, 1996)
;
_exptl_crystal_colour colourless
_exptl_crystal_density_diffrn 1.327
_exptl_crystal_description needle
_exptl_crystal_F_000 1872
_exptl_crystal_size_max 0.450
_exptl_crystal_size_mid 0.210
_exptl_crystal_size_min 0.140
_refine_diff_density_max 0.350
_refine_diff_density_min -0.222
_refine_ls_extinction_method none
_refine_ls_goodness_of_fit_ref 1.020
_refine_ls_hydrogen_treatment mixed
_refine_ls_matrix_type full
_refine_ls_number_parameters 607
_refine_ls_number_reflns 11046
_refine_ls_number_restraints 0
_refine_ls_restrained_S_all 1.020
_refine_ls_R_factor_all 0.0558
_refine_ls_R_factor_gt 0.0396
_refine_ls_shift/su_max 0.001
_refine_ls_shift/su_mean 0.000
_refine_ls_structure_factor_coef Fsqd
_refine_ls_weighting_details 'w=1/[\s^2^(Fo^2^)+(0.0372P)^2^+1.7501P] where P=(Fo^2^+2Fc^2^)/3'
_refine_ls_weighting_scheme calc
_refine_ls_wR_factor_gt 0.0867
_refine_ls_wR_factor_ref 0.0936
_reflns_number_gt 8755
_reflns_number_total 11046
_reflns_threshold_expression I>2\s(I)
_cod_data_source_file hg5434sup1.cif
_cod_data_source_block I
_cod_database_code 2240501
_cod_database_fobs_code 2240501
_shelx_space_group_comment
;
The symmetry employed for this shelxl refinement is uniquely defined
by the following loop, which should always be used as a source of
symmetry information in preference to the above space-group names.
They are only intended as comments.
;
_shelxl_version_number 201.4

loop_
_space_group_symop_operation_xyz
'x, y, z'
'-x+1/2, y+1/2, -z+1/2'
'-x, -y, -z'
'x-1/2, -y-1/2, z-1/2'

loop_
_atom_site_type_symbol
_atom_site_label
_atom_site_fract_x
_atom_site_fract_y
_atom_site_fract_z
_atom_site_U_iso_or_equiv
_atom_site_adp_type
_atom_site_calc_flag
_atom_site_occupancy
O O1A -0.26253(16) 0.40731(5) 0.53333(5) 0.0423(3) Uani d 1
O O2A -0.02317(16) 0.36271(4) 0.51986(4) 0.0405(3) Uani d 1
O O3A 0.09946(11) 0.75766(4) 0.62417(3) 0.01910(18) Uani d 1
O O4A 0.63124(11) 0.82755(4) 0.69184(3) 0.01848(18) Uani d 1
O O5A 0.58188(11) 0.87760(4) 0.52350(3) 0.02218(19) Uani d 1
N N1A -0.10267(18) 0.40448(5) 0.53527(4) 0.0303(3) Uani d 1
N N2A 0.21581(12) 0.64878(4) 0.61833(4) 0.01462(19) Uani d 1
N N3A 0.32523(13) 0.69387(4) 0.63413(4) 0.01431(19) Uani d 1
H H3A 0.437(2) 0.6869(7) 0.6411(6) 0.030(4) Uiso d 1
N N4A 0.52650(13) 0.78002(4) 0.67838(4) 0.0158(2) Uani d 1
C C1A 0.18827(16) 0.55055(5) 0.59120(4) 0.0175(2) Uani d 1
C C2A 0.27370(18) 0.50151(6) 0.57471(5) 0.0233(3) Uani d 1
H H2AA 0.3977 0.5014 0.5757 0.028 Uiso calc 1
C C3A 0.17973(19) 0.45306(6) 0.55686(5) 0.0251(3) Uani d 1
H H3AA 0.2375 0.4198 0.5455 0.030 Uiso calc 1
C C4A 0.00012(19) 0.45453(5) 0.55613(5) 0.0231(3) Uani d 1
C C5A -0.08892(18) 0.50194(6) 0.57312(5) 0.0245(3) Uani d 1
H H5AA -0.2127 0.5014 0.5728 0.029 Uiso calc 1
C C6A 0.00629(17) 0.55002(5) 0.59056(5) 0.0210(3) Uani d 1
H H6AA -0.0525 0.5830 0.6022 0.025 Uiso calc 1
C C7A 0.29202(15) 0.60136(5) 0.60856(4) 0.0167(2) Uani d 1
H H7AA 0.4161 0.5992 0.6126 0.020 Uiso calc 1
C C8A 0.25467(15) 0.74729(5) 0.63586(4) 0.0141(2) Uani d 1
C C9A 0.38222(15) 0.79508(5) 0.65171(4) 0.0141(2) Uani d 1
C C10A 0.78988(17) 0.80896(6) 0.72185(6) 0.0283(3) Uani d 1
H H10A 0.8557 0.8426 0.7362 0.042 Uiso calc 1
H H10B 0.8608 0.7872 0.6986 0.042 Uiso calc 1
H H10C 0.7615 0.7843 0.7513 0.042 Uiso calc 1
C C11A 0.32872(15) 0.85461(5) 0.63561(5) 0.0161(2) Uani d 1
C C12A 0.18674(16) 0.87956(6) 0.65749(5) 0.0227(3) Uani d 1
H H12A 0.1305 0.8593 0.6837 0.027 Uiso calc 1
C C13A 0.12772(17) 0.93369(6) 0.64103(6) 0.0287(3) Uani d 1
H H13A 0.0335 0.9511 0.6568 0.034 Uiso calc 1
C C14A 0.20638(18) 0.96246(6) 0.60155(6) 0.0285(3) Uani d 1
H H14A 0.1623 0.9987 0.5890 0.034 Uiso calc 1
C C15A 0.34927(18) 0.93837(5) 0.58034(5) 0.0234(3) Uani d 1
H H15A 0.4031 0.9586 0.5536 0.028 Uiso calc 1
C C16A 0.41512(16) 0.88485(5) 0.59776(5) 0.0172(2) Uani d 1
C C17A 0.58044(16) 0.86198(5) 0.57803(4) 0.0179(2) Uani d 1
H H17A 0.6839 0.8785 0.5994 0.022 Uiso calc 1
H H17B 0.5849 0.8195 0.5818 0.022 Uiso calc 1
C C18A 0.73512(16) 0.86995(5) 0.50045(5) 0.0180(2) Uani d 1
C C19A 0.89187(17) 0.85147(6) 0.52730(5) 0.0221(3) Uani d 1
H H19A 0.8994 0.8430 0.5644 0.027 Uiso calc 1
C C20A 1.03816(17) 0.84545(6) 0.49918(6) 0.0262(3) Uani d 1
H H20A 1.1461 0.8330 0.5173 0.031 Uiso calc 1
C C21A 1.02759(18) 0.85741(6) 0.44521(6) 0.0273(3) Uani d 1
H H21A 1.1279 0.8536 0.4263 0.033 Uiso calc 1
C C22A 0.86849(18) 0.87511(5) 0.41876(5) 0.0232(3) Uani d 1
H H22A 0.8613 0.8827 0.3816 0.028 Uiso calc 1
C C23A 0.72052(17) 0.88192(5) 0.44540(5) 0.0191(2) Uani d 1
C C24A 0.54785(18) 0.89964(6) 0.41707(5) 0.0238(3) Uani d 1
H H24A 0.5586 0.9032 0.3788 0.036 Uiso calc 1
H H24B 0.5127 0.9368 0.4310 0.036 Uiso calc 1
H H24C 0.4594 0.8705 0.4229 0.036 Uiso calc 1
O O1B 0.38132(18) 0.77311(5) 0.32876(4) 0.0468(3) Uani d 1
O O2B 0.15770(17) 0.74670(6) 0.36820(5) 0.0509(3) Uani d 1
O O3B 0.62240(11) 0.63511(4) 0.68689(3) 0.01902(18) Uani d 1
O O4B 1.16718(11) 0.66162(4) 0.77511(3) 0.01737(17) Uani d 1
O O5B 1.15483(11) 0.48146(4) 0.72363(3) 0.01938(18) Uani d 1
N N1B 0.31493(19) 0.75518(5) 0.36773(4) 0.0308(3) Uani d 1
N N2B 0.70567(12) 0.68705(4) 0.59787(4) 0.01368(19) Uani d 1
N N3B 0.82799(13) 0.67735(4) 0.64094(4) 0.01422(19) Uani d 1
H H3B 0.939(2) 0.6897(6) 0.6404(6) 0.023(4) Uiso d 1
N N4B 1.04705(12) 0.67334(4) 0.73131(4) 0.01504(19) Uani d 1
C C1B 0.64769(15) 0.71712(5) 0.50724(4) 0.0149(2) Uani d 1
C C2B 0.71807(17) 0.73457(5) 0.46063(5) 0.0211(3) Uani d 1
H H2BA 0.8413 0.7375 0.4603 0.025 Uiso calc 1
C C3B 0.60910(19) 0.74755(5) 0.41500(5) 0.0237(3) Uani d 1
H H3BA 0.6562 0.7596 0.3834 0.028 Uiso calc 1
C C4B 0.43094(18) 0.74257(5) 0.41647(5) 0.0213(3) Uani d 1
C C5B 0.35669(17) 0.72551(6) 0.46181(5) 0.0224(3) Uani d 1
H H5BA 0.2333 0.7226 0.4618 0.027 Uiso calc 1
C C6B 0.46675(16) 0.71285(5) 0.50711(5) 0.0189(2) Uani d 1
H H6BA 0.4184 0.7011 0.5386 0.023 Uiso calc 1
C C7B 0.76688(15) 0.70484(5) 0.55520(4) 0.0151(2) Uani d 1
H H7BA 0.8894 0.7101 0.5547 0.018 Uiso calc 1
C C8B 0.77310(15) 0.65102(5) 0.68428(4) 0.0135(2) Uani d 1
C C9B 0.91295(14) 0.64002(5) 0.72976(4) 0.0135(2) Uani d 1
C C10B 1.30753(16) 0.70259(6) 0.77600(5) 0.0228(3) Uani d 1
H H10D 1.3809 0.6998 0.8101 0.034 Uiso calc 1
H H10E 1.2591 0.7416 0.7719 0.034 Uiso calc 1
H H10F 1.3784 0.6944 0.7467 0.034 Uiso calc 1
C C11B 0.87970(14) 0.59275(5) 0.76739(4) 0.0136(2) Uani d 1
C C12B 0.73387(15) 0.59676(5) 0.79640(5) 0.0168(2) Uani d 1
H H12B 0.6619 0.6301 0.7932 0.020 Uiso calc 1
C C13B 0.69440(16) 0.55214(6) 0.82974(5) 0.0193(2) Uani d 1
H H13B 0.5972 0.5553 0.8501 0.023 Uiso calc 1
C C14B 0.79674(16) 0.50289(5) 0.83340(5) 0.0197(2) Uani d 1
H H14B 0.7677 0.4719 0.8556 0.024 Uiso calc 1
C C15B 0.94123(16) 0.49860(5) 0.80488(5) 0.0174(2) Uani d 1
H H15B 1.0106 0.4646 0.8076 0.021 Uiso calc 1
C C16B 0.98577(15) 0.54373(5) 0.77224(4) 0.0141(2) Uani d 1
C C17B 1.15104(15) 0.53835(5) 0.74491(5) 0.0157(2) Uani d 1
H H17C 1.1514 0.5671 0.7159 0.019 Uiso calc 1
H H17D 1.2549 0.5450 0.7708 0.019 Uiso calc 1
C C18B 1.30751(16) 0.46297(5) 0.70551(4) 0.0173(2) Uani d 1
C C19B 1.45797(16) 0.49618(6) 0.70528(5) 0.0202(2) Uani d 1
H H19B 1.4604 0.5345 0.7186 0.024 Uiso calc 1
C C20B 1.60527(17) 0.47275(6) 0.68534(5) 0.0262(3) Uani d 1
H H20B 1.7091 0.4950 0.6856 0.031 Uiso calc 1
C C21B 1.60113(19) 0.41739(7) 0.66519(6) 0.0316(3) Uani d 1
H H21B 1.7010 0.4017 0.6511 0.038 Uiso calc 1
C C22B 1.44928(19) 0.38478(6) 0.66570(5) 0.0285(3) Uani d 1
H H22B 1.4473 0.3467 0.6519 0.034 Uiso calc 1
C C23B 1.30058(17) 0.40636(5) 0.68578(5) 0.0208(3) Uani d 1
C C24B 1.13482(19) 0.37187(6) 0.68574(6) 0.0277(3) Uani d 1
H H24D 1.1497 0.3346 0.6685 0.042 Uiso calc 1
H H24E 1.0381 0.3929 0.6661 0.042 Uiso calc 1
H H24F 1.1086 0.3656 0.7226 0.042 Uiso calc 1

loop_
_atom_site_aniso_label
_atom_site_aniso_U_11
_atom_site_aniso_U_22
_atom_site_aniso_U_33
_atom_site_aniso_U_12
_atom_site_aniso_U_13
_atom_site_aniso_U_23
O1A 0.0443(7) 0.0344(6) 0.0491(7) -0.0186(5) 0.0097(5) -0.0134(5)
O2A 0.0595(8) 0.0217(5) 0.0416(6) -0.0068(5) 0.0120(5) -0.0129(4)
O3A 0.0119(4) 0.0179(4) 0.0267(4) -0.0008(3) -0.0017(3) 0.0026(3)
O4A 0.0147(4) 0.0185(4) 0.0211(4) -0.0050(3) -0.0039(3) -0.0009(3)
O5A 0.0194(4) 0.0303(5) 0.0167(4) 0.0004(4) 0.0012(3) 0.0059(3)
N1A 0.0474(8) 0.0215(6) 0.0227(6) -0.0116(5) 0.0074(5) -0.0043(4)
N2A 0.0138(5) 0.0159(5) 0.0140(4) -0.0033(4) 0.0002(4) 0.0004(4)
N3A 0.0093(5) 0.0158(5) 0.0175(5) -0.0017(4) -0.0002(4) -0.0010(4)
N4A 0.0142(5) 0.0171(5) 0.0159(5) -0.0045(4) 0.0009(4) -0.0011(4)
C1A 0.0214(6) 0.0169(6) 0.0135(5) -0.0003(5) -0.0017(4) -0.0002(4)
C2A 0.0242(7) 0.0221(6) 0.0224(6) 0.0044(5) -0.0038(5) -0.0023(5)
C3A 0.0362(8) 0.0179(6) 0.0201(6) 0.0056(6) -0.0029(5) -0.0028(5)
C4A 0.0376(8) 0.0172(6) 0.0142(5) -0.0070(5) 0.0016(5) -0.0011(4)
C5A 0.0258(7) 0.0245(7) 0.0239(6) -0.0065(5) 0.0052(5) -0.0043(5)
C6A 0.0229(6) 0.0183(6) 0.0223(6) -0.0023(5) 0.0044(5) -0.0046(5)
C7A 0.0138(5) 0.0193(6) 0.0165(5) 0.0013(5) -0.0006(4) -0.0006(4)
C8A 0.0121(5) 0.0171(5) 0.0129(5) -0.0018(4) 0.0012(4) 0.0019(4)
C9A 0.0126(5) 0.0161(5) 0.0138(5) -0.0014(4) 0.0020(4) -0.0002(4)
C10A 0.0185(6) 0.0311(7) 0.0325(7) -0.0036(6) -0.0113(5) 0.0013(6)
C11A 0.0135(5) 0.0148(5) 0.0192(5) -0.0006(4) -0.0032(4) -0.0028(4)
C12A 0.0148(6) 0.0224(6) 0.0305(7) -0.0012(5) 0.0016(5) -0.0049(5)
C13A 0.0166(6) 0.0222(7) 0.0463(8) 0.0031(5) -0.0014(6) -0.0099(6)
C14A 0.0257(7) 0.0147(6) 0.0425(8) 0.0040(5) -0.0097(6) -0.0027(5)
C15A 0.0279(7) 0.0153(6) 0.0255(6) -0.0016(5) -0.0047(5) 0.0006(5)
C16A 0.0193(6) 0.0144(5) 0.0168(5) -0.0024(5) -0.0033(4) -0.0025(4)
C17A 0.0225(6) 0.0152(5) 0.0159(5) -0.0013(5) 0.0015(4) 0.0016(4)
C18A 0.0186(6) 0.0159(6) 0.0192(6) -0.0037(5) 0.0012(4) 0.0006(4)
C19A 0.0227(6) 0.0229(6) 0.0199(6) -0.0030(5) -0.0024(5) 0.0005(5)
C20A 0.0181(6) 0.0276(7) 0.0319(7) -0.0028(5) -0.0028(5) -0.0036(5)
C21A 0.0228(7) 0.0281(7) 0.0323(7) -0.0045(6) 0.0087(5) -0.0040(6)
C22A 0.0299(7) 0.0203(6) 0.0202(6) -0.0053(5) 0.0058(5) 0.0008(5)
C23A 0.0235(6) 0.0138(5) 0.0197(6) -0.0043(5) 0.0009(5) 0.0019(4)
C24A 0.0285(7) 0.0242(6) 0.0178(6) -0.0007(5) -0.0018(5) 0.0050(5)
O1B 0.0826(9) 0.0361(6) 0.0180(5) -0.0131(6) -0.0128(5) 0.0090(4)
O2B 0.0429(7) 0.0751(9) 0.0307(6) 0.0191(7) -0.0162(5) -0.0011(6)
O3B 0.0124(4) 0.0228(4) 0.0212(4) -0.0031(3) -0.0016(3) 0.0059(3)
O4B 0.0134(4) 0.0196(4) 0.0177(4) -0.0032(3) -0.0056(3) 0.0028(3)
O5B 0.0167(4) 0.0159(4) 0.0262(4) 0.0012(3) 0.0048(3) -0.0049(3)
N1B 0.0534(8) 0.0185(5) 0.0175(5) 0.0063(5) -0.0112(5) -0.0022(4)
N2B 0.0113(4) 0.0140(5) 0.0149(4) 0.0010(4) -0.0026(3) -0.0001(3)
N3B 0.0088(4) 0.0176(5) 0.0157(5) -0.0002(4) -0.0018(3) 0.0005(4)
N4B 0.0127(5) 0.0172(5) 0.0144(4) 0.0015(4) -0.0029(4) -0.0001(4)
C1B 0.0189(6) 0.0112(5) 0.0145(5) -0.0018(4) 0.0009(4) -0.0015(4)
C2B 0.0243(6) 0.0217(6) 0.0178(6) -0.0082(5) 0.0044(5) -0.0026(5)
C3B 0.0396(8) 0.0178(6) 0.0139(5) -0.0088(6) 0.0035(5) -0.0009(4)
C4B 0.0362(7) 0.0121(5) 0.0137(5) 0.0020(5) -0.0064(5) -0.0013(4)
C5B 0.0201(6) 0.0247(6) 0.0214(6) 0.0033(5) -0.0029(5) -0.0007(5)
C6B 0.0184(6) 0.0223(6) 0.0159(5) 0.0005(5) 0.0013(4) 0.0030(4)
C7B 0.0119(5) 0.0162(5) 0.0172(5) -0.0018(4) 0.0017(4) -0.0022(4)
C8B 0.0122(5) 0.0112(5) 0.0167(5) 0.0020(4) -0.0009(4) -0.0010(4)
C9B 0.0116(5) 0.0131(5) 0.0155(5) 0.0022(4) 0.0001(4) -0.0012(4)
C10B 0.0177(6) 0.0265(7) 0.0229(6) -0.0095(5) -0.0049(5) 0.0022(5)
C11B 0.0126(5) 0.0150(5) 0.0124(5) -0.0012(4) -0.0024(4) -0.0009(4)
C12B 0.0134(5) 0.0178(6) 0.0187(5) 0.0016(5) -0.0009(4) -0.0021(4)
C13B 0.0139(6) 0.0258(6) 0.0186(6) -0.0029(5) 0.0027(4) -0.0006(5)
C14B 0.0186(6) 0.0212(6) 0.0191(6) -0.0049(5) 0.0002(5) 0.0045(5)
C15B 0.0167(6) 0.0154(5) 0.0193(6) 0.0011(5) -0.0014(4) 0.0012(4)
C16B 0.0132(5) 0.0156(5) 0.0127(5) -0.0006(4) -0.0018(4) -0.0016(4)
C17B 0.0157(5) 0.0136(5) 0.0177(5) 0.0014(4) 0.0012(4) -0.0012(4)
C18B 0.0180(6) 0.0190(6) 0.0145(5) 0.0053(5) -0.0002(4) 0.0004(4)
C19B 0.0188(6) 0.0234(6) 0.0179(6) 0.0019(5) 0.0001(5) -0.0018(5)
C20B 0.0164(6) 0.0392(8) 0.0226(6) 0.0023(6) 0.0002(5) -0.0034(5)
C21B 0.0223(7) 0.0431(9) 0.0296(7) 0.0138(6) 0.0040(5) -0.0054(6)
C22B 0.0320(7) 0.0250(7) 0.0279(7) 0.0123(6) -0.0003(6) -0.0060(5)
C23B 0.0245(6) 0.0189(6) 0.0183(6) 0.0051(5) -0.0014(5) 0.0000(4)
C24B 0.0335(8) 0.0172(6) 0.0325(7) -0.0005(6) 0.0029(6) -0.0032(5)

loop_
_atom_type_symbol
_atom_type_description
_atom_type_scat_dispersion_real
_atom_type_scat_dispersion_imag
_atom_type_scat_source
C C 0.0033 0.0016 'International Tables Vol C Tables 4.2.6.8 and 6.1.1.4'
H H 0.0000 0.0000 'International Tables Vol C Tables 4.2.6.8 and 6.1.1.4'
N N 0.0061 0.0033 'International Tables Vol C Tables 4.2.6.8 and 6.1.1.4'
O O 0.0106 0.0060 'International Tables Vol C Tables 4.2.6.8 and 6.1.1.4'

loop_
_geom_angle_atom_site_label_1
_geom_angle_atom_site_label_2
_geom_angle_atom_site_label_3
_geom_angle
N4A O4A C10A 109.30(9)
C18A O5A C17A 117.74(9)
O1A N1A O2A 123.86(12)
O1A N1A C4A 118.11(12)
O2A N1A C4A 118.01(13)
C7A N2A N3A 115.55(10)
C8A N3A N2A 118.07(10)
C8A N3A H3A 123.4(11)
N2A N3A H3A 118.4(11)
C9A N4A O4A 111.07(9)
C6A C1A C2A 119.26(11)
C6A C1A C7A 121.62(11)
C2A C1A C7A 119.12(11)
C3A C2A C1A 120.81(12)
C3A C2A H2AA 119.6
C1A C2A H2AA 119.6
C4A C3A C2A 118.16(12)
C4A C3A H3AA 120.9
C2A C3A H3AA 120.9
C3A C4A C5A 122.68(12)
C3A C4A N1A 119.05(12)
C5A C4A N1A 118.26(13)
C6A C5A C4A 118.54(13)
C6A C5A H5AA 120.7
C4A C5A H5AA 120.7
C5A C6A C1A 120.53(12)
C5A C6A H6AA 119.7
C1A C6A H6AA 119.7
N2A C7A C1A 120.21(11)
N2A C7A H7AA 119.9
C1A C7A H7AA 119.9
O3A C8A N3A 123.75(11)
O3A C8A C9A 120.72(10)
N3A C8A C9A 115.50(10)
N4A C9A C11A 126.56(10)
N4A C9A C8A 116.19(10)
C11A C9A C8A 117.24(10)
O4A C10A H10A 109.5
O4A C10A H10B 109.5
H10A C10A H10B 109.5
O4A C10A H10C 109.5
H10A C10A H10C 109.5
H10B C10A H10C 109.5
C12A C11A C16A 120.16(11)
C12A C11A C9A 118.91(11)
C16A C11A C9A 120.90(10)
C13A C12A C11A 120.22(12)
C13A C12A H12A 119.9
C11A C12A H12A 119.9
C12A C13A C14A 119.90(13)
C12A C13A H13A 120.0
C14A C13A H13A 120.0
C13A C14A C15A 120.12(12)
C13A C14A H14A 119.9
C15A C14A H14A 119.9
C14A C15A C16A 120.92(12)
C14A C15A H15A 119.5
C16A C15A H15A 119.5
C15A C16A C11A 118.54(11)
C15A C16A C17A 120.06(11)
C11A C16A C17A 121.34(10)
O5A C17A C16A 108.55(10)
O5A C17A H17A 110.0
C16A C17A H17A 110.0
O5A C17A H17B 110.0
C16A C17A H17B 110.0
H17A C17A H17B 108.4
O5A C18A C19A 124.84(11)
O5A C18A C23A 113.83(11)
C19A C18A C23A 121.32(11)
C18A C19A C20A 119.16(12)
C18A C19A H19A 120.4
C20A C19A H19A 120.4
C21A C20A C19A 120.62(13)
C21A C20A H20A 119.7
C19A C20A H20A 119.7
C20A C21A C22A 119.41(12)
C20A C21A H21A 120.3
C22A C21A H21A 120.3
C23A C22A C21A 121.64(12)
C23A C22A H22A 119.2
C21A C22A H22A 119.2
C22A C23A C18A 117.83(12)
C22A C23A C24A 122.02(11)
C18A C23A C24A 120.12(11)
C23A C24A H24A 109.5
C23A C24A H24B 109.5
H24A C24A H24B 109.5
C23A C24A H24C 109.5
H24A C24A H24C 109.5
H24B C24A H24C 109.5
N4B O4B C10B 108.64(8)
C18B O5B C17B 117.78(9)
O1B N1B O2B 123.61(12)
O1B N1B C4B 118.07(13)
O2B N1B C4B 118.32(12)
C7B N2B N3B 115.65(10)
C8B N3B N2B 117.68(10)
C8B N3B H3B 121.9(9)
N2B N3B H3B 120.4(9)
C9B N4B O4B 111.82(9)
C6B C1B C2B 119.21(11)
C6B C1B C7B 121.81(10)
C2B C1B C7B 118.97(11)
C3B C2B C1B 120.43(12)
C3B C2B H2BA 119.8
C1B C2B H2BA 119.8
C4B C3B C2B 118.56(11)
C4B C3B H3BA 120.7
C2B C3B H3BA 120.7
C3B C4B C5B 122.63(11)
C3B C4B N1B 118.70(12)
C5B C4B N1B 118.67(12)
C6B C5B C4B 118.26(12)
C6B C5B H5BA 120.9
C4B C5B H5BA 120.9
C5B C6B C1B 120.92(11)
C5B C6B H6BA 119.5
C1B C6B H6BA 119.5
N2B C7B C1B 120.04(10)
N2B C7B H7BA 120.0
C1B C7B H7BA 120.0
O3B C8B N3B 123.56(10)
O3B C8B C9B 120.83(10)
N3B C8B C9B 115.58(10)
N4B C9B C11B 127.77(10)
N4B C9B C8B 115.32(10)
C11B C9B C8B 116.91(10)
O4B C10B H10D 109.5
O4B C10B H10E 109.5
H10D C10B H10E 109.5
O4B C10B H10F 109.5
H10D C10B H10F 109.5
H10E C10B H10F 109.5
C16B C11B C12B 119.89(10)
C16B C11B C9B 121.31(10)
C12B C11B C9B 118.74(10)
C13B C12B C11B 120.11(11)
C13B C12B H12B 119.9
C11B C12B H12B 119.9
C14B C13B C12B 119.98(11)
C14B C13B H13B 120.0
C12B C13B H13B 120.0
C15B C14B C13B 120.25(11)
C15B C14B H14B 119.9
C13B C14B H14B 119.9
C14B C15B C16B 120.58(11)
C14B C15B H15B 119.7
C16B C15B H15B 119.7
C15B C16B C11B 119.15(11)
C15B C16B C17B 118.32(10)
C11B C16B C17B 122.50(10)
O5B C17B C16B 107.34(9)
O5B C17B H17C 110.2
C16B C17B H17C 110.2
O5B C17B H17D 110.2
C16B C17B H17D 110.2
H17C C17B H17D 108.5
O5B C18B C19B 124.60(11)
O5B C18B C23B 114.10(11)
C19B C18B C23B 121.30(11)
C18B C19B C20B 119.39(12)
C18B C19B H19B 120.3
C20B C19B H19B 120.3
C21B C20B C19B 120.41(13)
C21B C20B H20B 119.8
C19B C20B H20B 119.8
C20B C21B C22B 119.40(12)
C20B C21B H21B 120.3
C22B C21B H21B 120.3
C23B C22B C21B 121.88(13)
C23B C22B H22B 119.1
C21B C22B H22B 119.1
C22B C23B C18B 117.61(12)
C22B C23B C24B 122.36(12)
C18B C23B C24B 120.02(11)
C23B C24B H24D 109.5
C23B C24B H24E 109.5
H24D C24B H24E 109.5
C23B C24B H24F 109.5
H24D C24B H24F 109.5
H24E C24B H24F 109.5

loop_
_geom_bond_atom_site_label_1
_geom_bond_atom_site_label_2
_geom_bond_distance
O1A N1A 1.2258(17)
O2A N1A 1.2296(16)
O3A C8A 1.2228(14)
O4A N4A 1.3873(13)
O4A C10A 1.4341(15)
O5A C18A 1.3758(15)
O5A C17A 1.4222(14)
N1A C4A 1.4716(17)
N2A C7A 1.2823(15)
N2A N3A 1.3759(14)
N3A C8A 1.3560(15)
N3A H3A 0.871(17)
N4A C9A 1.2853(15)
C1A C6A 1.3965(17)
C1A C2A 1.3982(17)
C1A C7A 1.4654(17)
C2A C3A 1.3865(19)
C2A H2AA 0.9500
C3A C4A 1.378(2)
C3A H3AA 0.9500
C4A C5A 1.3864(19)
C5A C6A 1.3815(18)
C5A H5AA 0.9500
C6A H6AA 0.9500
C7A H7AA 0.9500
C8A C9A 1.5072(16)
C9A C11A 1.4864(16)
C10A H10A 0.9800
C10A H10B 0.9800
C10A H10C 0.9800
C11A C12A 1.3965(17)
C11A C16A 1.4039(17)
C12A C13A 1.3851(19)
C12A H12A 0.9500
C13A C14A 1.386(2)
C13A H13A 0.9500
C14A C15A 1.386(2)
C14A H14A 0.9500
C15A C16A 1.3954(17)
C15A H15A 0.9500
C16A C17A 1.5065(17)
C17A H17A 0.9900
C17A H17B 0.9900
C18A C19A 1.3881(18)
C18A C23A 1.4076(16)
C19A C20A 1.3947(19)
C19A H19A 0.9500
C20A C21A 1.382(2)
C20A H20A 0.9500
C21A C22A 1.394(2)
C21A H21A 0.9500
C22A C23A 1.3863(18)
C22A H22A 0.9500
C23A C24A 1.4989(18)
C24A H24A 0.9800
C24A H24B 0.9800
C24A H24C 0.9800
O1B N1B 1.2242(17)
O2B N1B 1.2250(18)
O3B C8B 1.2233(14)
O4B N4B 1.3918(12)
O4B C10B 1.4361(14)
O5B C18B 1.3700(14)
O5B C17B 1.4266(14)
N1B C4B 1.4719(16)
N2B C7B 1.2844(15)
N2B N3B 1.3803(13)
N3B C8B 1.3552(15)
N3B H3B 0.901(16)
N4B C9B 1.2856(15)
C1B C6B 1.3932(17)
C1B C2B 1.4013(16)
C1B C7B 1.4683(16)
C2B C3B 1.3852(18)
C2B H2BA 0.9500
C3B C4B 1.378(2)
C3B H3BA 0.9500
C4B C5B 1.3852(18)
C5B C6B 1.3816(17)
C5B H5BA 0.9500
C6B H6BA 0.9500
C7B H7BA 0.9500
C8B C9B 1.5110(15)
C9B C11B 1.4892(16)
C10B H10D 0.9800
C10B H10E 0.9800
C10B H10F 0.9800
C11B C16B 1.3979(16)
C11B C12B 1.4012(16)
C12B C13B 1.3865(17)
C12B H12B 0.9500
C13B C14B 1.3854(18)
C13B H13B 0.9500
C14B C15B 1.3855(17)
C14B H14B 0.9500
C15B C16B 1.3956(16)
C15B H15B 0.9500
C16B C17B 1.5094(16)
C17B H17C 0.9900
C17B H17D 0.9900
C18B C19B 1.3899(18)
C18B C23B 1.4040(17)
C19B C20B 1.3941(18)
C19B H19B 0.9500
C20B C21B 1.381(2)
C20B H20B 0.9500
C21B C22B 1.392(2)
C21B H21B 0.9500
C22B C23B 1.3888(18)
C22B H22B 0.9500
C23B C24B 1.5040(19)
C24B H24D 0.9800
C24B H24E 0.9800
C24B H24F 0.9800

loop_
_geom_hbond_atom_site_label_D
_geom_hbond_atom_site_label_H
_geom_hbond_atom_site_label_A
_geom_hbond_site_symmetry_A
_geom_hbond_distance_DH
_geom_hbond_distance_HA
_geom_hbond_distance_DA
_geom_hbond_angle_DHA
N3A H3A O3B . 0.871(17) 2.117(17) 2.8679(13) 144.0(14)
N3A H3A N2B . 0.871(17) 2.432(16) 3.1530(14) 140.5(13)
C7A H7AA O3B . 0.95 2.47 3.1523(14) 128.5
C10A H10C O1B 4_676 0.98 2.46 3.3159(18) 145.4
C17A H17B N4A . 0.99 2.68 3.2243(15) 114.8
N3B H3B O3A 1_655 0.901(16) 2.068(16) 2.8605(13) 146.1(13)
N3B H3B N2A 1_655 0.901(16) 2.444(15) 3.1598(14) 136.6(12)
C5B H5BA O2A 3_566 0.95 2.63 3.3484(18) 133.2
C7B H7BA O3A 1_655 0.95 2.51 3.1864(14) 127.8
C17B H17C N4B . 0.99 2.63 3.2436(15) 120.0

loop_
_geom_torsion_atom_site_label_1
_geom_torsion_atom_site_label_2
_geom_torsion_atom_site_label_3
_geom_torsion_atom_site_label_4
_geom_torsion
C7A N2A N3A C8A 168.52(10)
C10A O4A N4A C9A 179.55(10)
C6A C1A C2A C3A 1.25(18)
C7A C1A C2A C3A -178.53(11)
C1A C2A C3A C4A -0.35(19)
C2A C3A C4A C5A -0.91(19)
C2A C3A C4A N1A 177.51(11)
O1A N1A C4A C3A -177.67(12)
O2A N1A C4A C3A 0.95(18)
O1A N1A C4A C5A 0.82(18)
O2A N1A C4A C5A 179.44(12)
C3A C4A C5A C6A 1.21(19)
N1A C4A C5A C6A -177.22(11)
C4A C5A C6A C1A -0.26(19)
C2A C1A C6A C5A -0.93(18)
C7A C1A C6A C5A 178.84(11)
N3A N2A C7A C1A -179.72(9)
C6A C1A C7A N2A -7.33(17)
C2A C1A C7A N2A 172.45(11)
N2A N3A C8A O3A 0.00(16)
N2A N3A C8A C9A -178.06(9)
O4A N4A C9A C11A 0.81(16)
O4A N4A C9A C8A -178.51(9)
O3A C8A C9A N4A 159.45(11)
N3A C8A C9A N4A -22.43(14)
O3A C8A C9A C11A -19.94(15)
N3A C8A C9A C11A 158.18(10)
N4A C9A C11A C12A -113.93(14)
C8A C9A C11A C12A 65.38(14)
N4A C9A C11A C16A 68.15(16)
C8A C9A C11A C16A -112.54(12)
C16A C11A C12A C13A 1.55(18)
C9A C11A C12A C13A -176.39(11)
C11A C12A C13A C14A 2.0(2)
C12A C13A C14A C15A -3.1(2)
C13A C14A C15A C16A 0.6(2)
C14A C15A C16A C11A 2.83(18)
C14A C15A C16A C17A -174.24(12)
C12A C11A C16A C15A -3.91(17)
C9A C11A C16A C15A 173.99(11)
C12A C11A C16A C17A 173.11(11)
C9A C11A C16A C17A -8.98(17)
C18A O5A C17A C16A 168.60(10)
C15A C16A C17A O5A -37.34(15)
C11A C16A C17A O5A 145.68(11)
C17A O5A C18A C19A -4.23(17)
C17A O5A C18A C23A 174.92(10)
O5A C18A C19A C20A 179.98(12)
C23A C18A C19A C20A 0.89(19)
C18A C19A C20A C21A -0.3(2)
C19A C20A C21A C22A -0.6(2)
C20A C21A C22A C23A 1.0(2)
C21A C22A C23A C18A -0.43(19)
C21A C22A C23A C24A -178.58(12)
O5A C18A C23A C22A -179.71(11)
C19A C18A C23A C22A -0.52(18)
O5A C18A C23A C24A -1.52(16)
C19A C18A C23A C24A 177.66(12)
C7B N2B N3B C8B -170.95(10)
C10B O4B N4B C9B -176.53(10)
C6B C1B C2B C3B 0.15(18)
C7B C1B C2B C3B -178.76(11)
C1B C2B C3B C4B -0.39(18)
C2B C3B C4B C5B 0.46(19)
C2B C3B C4B N1B -178.76(11)
O1B N1B C4B C3B -4.50(17)
O2B N1B C4B C3B 174.85(13)
O1B N1B C4B C5B 176.25(12)
O2B N1B C4B C5B -4.41(18)
C3B C4B C5B C6B -0.27(19)
N1B C4B C5B C6B 178.95(11)
C4B C5B C6B C1B 0.01(19)
C2B C1B C6B C5B 0.05(18)
C7B C1B C6B C5B 178.92(11)
N3B N2B C7B C1B -179.29(10)
C6B C1B C7B N2B 3.31(17)
C2B C1B C7B N2B -177.82(11)
N2B N3B C8B O3B 0.70(17)
N2B N3B C8B C9B 178.48(9)
O4B N4B C9B C11B -1.30(16)
O4B N4B C9B C8B 178.23(9)
O3B C8B C9B N4B -158.18(11)
N3B C8B C9B N4B 23.97(14)
O3B C8B C9B C11B 21.41(15)
N3B C8B C9B C11B -156.45(10)
N4B C9B C11B C16B -64.63(16)
C8B C9B C11B C16B 115.84(12)
N4B C9B C11B C12B 118.44(13)
C8B C9B C11B C12B -61.09(14)
C16B C11B C12B C13B -0.20(17)
C9B C11B C12B C13B 176.77(10)
C11B C12B C13B C14B -1.59(18)
C12B C13B C14B C15B 1.63(18)
C13B C14B C15B C16B 0.12(18)
C14B C15B C16B C11B -1.89(17)
C14B C15B C16B C17B 176.07(11)
C12B C11B C16B C15B 1.92(16)
C9B C11B C16B C15B -174.98(10)
C12B C11B C16B C17B -175.95(10)
C9B C11B C16B C17B 7.15(16)
C18B O5B C17B C16B -168.30(9)
C15B C16B C17B O5B 44.51(13)
C11B C16B C17B O5B -137.60(10)
C17B O5B C18B C19B -1.51(16)
C17B O5B C18B C23B 179.35(10)
O5B C18B C19B C20B -179.43(11)
C23B C18B C19B C20B -0.35(18)
C18B C19B C20B C21B 1.04(19)
C19B C20B C21B C22B -1.0(2)
C20B C21B C22B C23B 0.2(2)
C21B C22B C23B C18B 0.44(19)
C21B C22B C23B C24B 179.00(13)
O5B C18B C23B C22B 178.79(11)
C19B C18B C23B C22B -0.38(18)
O5B C18B C23B C24B 0.20(16)
C19B C18B C23B C24B -178.97(11)
